data_7105065
loop_
_publ_author_name
'Garcia, Thelma Y'
'Fettinger, James C'
'Olmstead, Marilyn M'
'Balch, Alan L'

_publ_section_title
;
 Splendid symmetry: crystallization of an unbridged isomer of Co2(CO)8
 in Co2(CO)8.C60.
;
_journal_issue 46
_journal_name_full 'Chemical communications (Cambridge, England)'
_journal_page_first 7143
_journal_page_last 7145
_journal_paper_doi 10.1039/b915083h
_journal_year 2009
_chemical_formula_moiety 'C60, Co2 C8 O8'
_chemical_formula_sum 'C68 Co2 O8'
_chemical_formula_weight 1066.57
_chemical_name_common 'Dicobalt octacarbonyl^.^C~60~'
_chemical_name_systematic
;
?
;
_space_group_IT_number 166
_symmetry_cell_setting trigonal
_symmetry_space_group_name_Hall '-R 3 2"'
_symmetry_space_group_name_H-M 'R -3 m :H'
_atom_sites_solution_primary direct
_atom_sites_solution_secondary difmap
_audit_creation_method SHELXL-97
_cell_angle_alpha 90.00
_cell_angle_beta 90.00
_cell_angle_gamma 120.00
_cell_formula_units_Z 3
_cell_length_a 12.2274(3)
_cell_length_b 12.2274(3)
_cell_length_c 21.3370(12)
_cell_measurement_reflns_used 5275
_cell_measurement_temperature 90(2)
_cell_measurement_theta_max 27.323
_cell_measurement_theta_min 2.71
_cell_volume 2762.69(18)
_computing_cell_refinement 'SAINT 7.23 (Bruker, 2005)'
_computing_data_collection 'Apex2 (Bruker, 2005)'
_computing_data_reduction 'SAINT 7.23 (Bruker, 2005)'
_computing_molecular_graphics 'SHELXTL 5.1, XP (Sheldrick, 1994)'
_computing_publication_material 'SHELXL97 (Sheldrick, 2008)'
_computing_structure_refinement 'SHELXL97 (Sheldrick, 2008)'
_computing_structure_solution 'SHELXS97 (Sheldrick, 2008)'
_diffrn_ambient_temperature 90(2)
_diffrn_detector_area_resol_mean 8.3
_diffrn_measured_fraction_theta_full 1.000
_diffrn_measured_fraction_theta_max 1.000
_diffrn_measurement_device_type 'Bruker SMART Apex II'
_diffrn_measurement_method \w
_diffrn_radiation_monochromator graphite
_diffrn_radiation_source 'fine-focus sealed tube'
_diffrn_radiation_type MoK\a
_diffrn_radiation_wavelength 0.71073
_diffrn_reflns_av_R_equivalents 0.0351
_diffrn_reflns_av_sigmaI/netI 0.0148
_diffrn_reflns_limit_h_max 15
_diffrn_reflns_limit_h_min -15
_diffrn_reflns_limit_k_max 15
_diffrn_reflns_limit_k_min -15
_diffrn_reflns_limit_l_max 27
_diffrn_reflns_limit_l_min -27
_diffrn_reflns_number 8245
_diffrn_reflns_theta_full 27.47
_diffrn_reflns_theta_max 27.47
_diffrn_reflns_theta_min 2.15
_exptl_absorpt_coefficient_mu 0.984
_exptl_absorpt_correction_T_max 0.879
_exptl_absorpt_correction_T_min 0.838
_exptl_absorpt_correction_type multi-scan
_exptl_absorpt_process_details 'SADABS 2.10 (Sheldrick, 2003)'
_exptl_crystal_colour 'brownish black'
_exptl_crystal_density_diffrn 1.916
_exptl_crystal_density_method 'not measured'
_exptl_crystal_description block
_exptl_crystal_F_000 1578
_exptl_crystal_size_max 0.19
_exptl_crystal_size_mid 0.14
_exptl_crystal_size_min 0.13
_refine_diff_density_max 1.571
_refine_diff_density_min -0.507
_refine_diff_density_rms 0.121
_refine_ls_extinction_method none
_refine_ls_goodness_of_fit_ref 1.070
_refine_ls_matrix_type full
_refine_ls_number_parameters 70
_refine_ls_number_reflns 805
_refine_ls_number_restraints 0
_refine_ls_restrained_S_all 1.070
_refine_ls_R_factor_all 0.0646
_refine_ls_R_factor_gt 0.0600
_refine_ls_shift/su_max 0.000
_refine_ls_shift/su_mean 0.000
_refine_ls_structure_factor_coef Fsqd
_refine_ls_weighting_details 'calc w=1/[\s^2^(Fo^2^)+(0.0672P)^2^+47.3423P] where P=(Fo^2^+2Fc^2^)/3'
_refine_ls_weighting_scheme calc
_refine_ls_wR_factor_gt 0.1510
_refine_ls_wR_factor_ref 0.1550
_reflns_number_gt 724
_reflns_number_total 805
_reflns_threshold_expression I>2\s(I)
_cod_data_source_file b915083h.txt
_cod_data_source_block jf1583
_cod_original_sg_symbol_Hall '-R 3 2'
_cod_original_sg_symbol_H-M 'R -3 m'
_cod_database_code 7105065

loop_
_symmetry_equiv_pos_as_xyz
'x, y, z'
'-y, x-y, z'
'-x+y, -x, z'
'y, x, -z'
'x-y, -y, -z'
'-x, -x+y, -z'
'x+2/3, y+1/3, z+1/3'
'-y+2/3, x-y+1/3, z+1/3'
'-x+y+2/3, -x+1/3, z+1/3'
'y+2/3, x+1/3, -z+1/3'
'x-y+2/3, -y+1/3, -z+1/3'
'-x+2/3, -x+y+1/3, -z+1/3'
'x+1/3, y+2/3, z+2/3'
'-y+1/3, x-y+2/3, z+2/3'
'-x+y+1/3, -x+2/3, z+2/3'
'y+1/3, x+2/3, -z+2/3'
'x-y+1/3, -y+2/3, -z+2/3'
'-x+1/3, -x+y+2/3, -z+2/3'
'-x, -y, -z'
'y, -x+y, -z'
'x-y, x, -z'
'-y, -x, z'
'-x+y, y, z'
'x, x-y, z'
'-x+2/3, -y+1/3, -z+1/3'
'y+2/3, -x+y+1/3, -z+1/3'
'x-y+2/3, x+1/3, -z+1/3'
'-y+2/3, -x+1/3, z+1/3'
'-x+y+2/3, y+1/3, z+1/3'
'x+2/3, x-y+1/3, z+1/3'
'-x+1/3, -y+2/3, -z+2/3'
'y+1/3, -x+y+2/3, -z+2/3'
'x-y+1/3, x+2/3, -z+2/3'
'-y+1/3, -x+2/3, z+2/3'
'-x+y+1/3, y+2/3, z+2/3'
'x+1/3, x-y+2/3, z+2/3'

loop_
_atom_site_label
_atom_site_type_symbol
_atom_site_fract_x
_atom_site_fract_y
_atom_site_fract_z
_atom_site_U_iso_or_equiv
_atom_site_adp_type
_atom_site_occupancy
_atom_site_symmetry_multiplicity
_atom_site_calc_flag
_atom_site_refinement_flags
_atom_site_disorder_assembly
_atom_site_disorder_group
Co1 Co 0.3333 0.6667 0.10340(5) 0.0118(3) Uani 1 6 d S . .
O1 O 0.3333 0.6667 -0.0339(3) 0.0313(16) Uani 1 6 d S . .
O2 O 0.47254(17) 0.52746(17) 0.10848(16) 0.0231(8) Uani 1 2 d S . .
C1 C 0.3333 0.6667 0.0191(4) 0.0179(16) Uani 1 6 d S . .
C2 C 0.4187(2) 0.5813(2) 0.1091(2) 0.0165(9) Uani 1 2 d S . .
C3 C 0.1648(3) 0.3297(5) 0.0258(3) 0.0367(15) Uani 1 2 d S . .
C4 C 0.1427(2) 0.2855(5) 0.0853(3) 0.0257(12) Uani 1 2 d S . .
C5 C 0.0133(4) 0.2188(4) 0.11255(16) 0.0258(9) Uani 1 1 d . . .
C6 C -0.0861(4) 0.2025(4) 0.07698(19) 0.0300(9) Uani 1 1 d . . .
C7 C -0.0606(5) 0.2538(4) 0.0114(2) 0.0387(11) Uani 1 1 d . . .
C8 C -0.0012(3) 0.1151(3) 0.15227(14) 0.0191(7) Uani 1 1 d . . .

loop_
_atom_site_aniso_label
_atom_site_aniso_U_11
_atom_site_aniso_U_22
_atom_site_aniso_U_33
_atom_site_aniso_U_23
_atom_site_aniso_U_13
_atom_site_aniso_U_12
Co1 0.0124(4) 0.0124(4) 0.0108(5) 0.000 0.000 0.0062(2)
O1 0.039(3) 0.039(3) 0.015(3) 0.000 0.000 0.0197(13)
O2 0.0281(15) 0.0281(15) 0.0211(17) 0.0006(7) -0.0006(7) 0.0200(17)
C1 0.019(2) 0.019(2) 0.015(4) 0.000 0.000 0.0096(12)
C2 0.0173(16) 0.0173(16) 0.013(2) 0.0009(9) -0.0009(9) 0.0074(19)
C3 0.050(3) 0.012(2) 0.036(3) -0.002(2) -0.0011(11) 0.0060(12)
C4 0.030(2) 0.016(2) 0.026(3) -0.013(2) -0.0063(10) 0.0082(12)
C5 0.045(2) 0.0229(18) 0.0153(15) -0.0063(14) -0.0001(15) 0.0215(17)
C6 0.031(2) 0.031(2) 0.034(2) -0.0113(16) 0.0019(16) 0.0192(19)
C7 0.070(3) 0.037(2) 0.035(2) -0.0091(18) -0.012(2) 0.047(2)
C8 0.035(2) 0.0207(17) 0.0065(12) -0.0038(12) -0.0007(13) 0.0172(16)

loop_
_atom_type_symbol
_atom_type_description
_atom_type_scat_dispersion_real
_atom_type_scat_dispersion_imag
_atom_type_scat_source
C C 0.0033 0.0016 'International Tables Vol C Tables 4.2.6.8 and 6.1.1.4'
O O 0.0106 0.0060 'International Tables Vol C Tables 4.2.6.8 and 6.1.1.4'
Co Co 0.3494 0.9721 'International Tables Vol C Tables 4.2.6.8 and 6.1.1.4'

loop_
_geom_angle_atom_site_label_1
_geom_angle_atom_site_label_2
_geom_angle_atom_site_label_3
_geom_angle
_geom_angle_site_symmetry_1
_geom_angle_site_symmetry_3
_geom_angle_publ_flag
C1 Co1 C2 93.84(15) . 2_665 ?
C1 Co1 C2 93.84(15) . 3_565 ?
C2 Co1 C2 119.56(3) 2_665 3_565 ?
C1 Co1 C2 93.84(15) . . ?
C2 Co1 C2 119.56(3) 2_665 . ?
C2 Co1 C2 119.56(3) 3_565 . ?
C1 Co1 Co1 180.0 . 25_565 ?
C2 Co1 Co1 86.16(15) 2_665 25_565 ?
C2 Co1 Co1 86.16(15) 3_565 25_565 ?
C2 Co1 Co1 86.16(15) . 25_565 ?
O1 C1 Co1 180.000(1) . . ?
O2 C2 Co1 175.5(4) . . ?
C4 C3 C7 118.8(3) . 6 ?
C4 C3 C7 118.8(3) . 20 ?
C7 C3 C7 111.1(6) 6 20 ?
C3 C4 C5 122.0(3) . . ?
C3 C4 C5 122.0(3) . 23 ?
C5 C4 C5 104.3(5) . 23 ?
C6 C5 C8 119.0(4) . . ?
C6 C5 C4 119.4(4) . . ?
C8 C5 C4 109.6(4) . . ?
C5 C6 C6 121.4(2) . 22 ?
C5 C6 C7 118.3(4) . . ?
C6 C6 C7 108.2(3) 22 . ?
C7 C7 C3 121.6(5) 6 21 ?
C7 C7 C6 120.0(5) 6 . ?
C3 C7 C6 106.2(4) 21 . ?
C8 C8 C8 120.000(1) 22 23 ?
C8 C8 C5 119.7(2) 22 . ?
C8 C8 C5 108.2(2) 23 . ?

loop_
_geom_bond_atom_site_label_1
_geom_bond_atom_site_label_2
_geom_bond_distance
_geom_bond_site_symmetry_2
_geom_bond_publ_flag
Co1 C1 1.799(8) . ?
Co1 C2 1.811(5) 2_665 ?
Co1 C2 1.811(5) 3_565 ?
Co1 C2 1.811(5) . ?
Co1 Co1 2.700(2) 25_565 ?
O1 C1 1.131(11) . ?
O2 C2 1.141(6) . ?
C3 C4 1.355(8) . ?
C3 C7 1.432(6) 6 ?
C3 C7 1.432(6) 20 ?
C4 C5 1.489(5) . ?
C4 C5 1.489(5) 23 ?
C5 C6 1.361(6) . ?
C5 C8 1.461(5) . ?
C6 C6 1.423(8) 22 ?
C6 C7 1.501(6) . ?
C7 C7 1.373(10) 6 ?
C7 C3 1.432(6) 21 ?
C8 C8 1.393(7) 22 ?
C8 C8 1.436(7) 23 ?
